data_2109023
loop_
_publ_author_name
'Cametti, Georgia'
'Nagashima, Mariko'
'Churakov, Sergey V.'

_publ_section_title
;
 Role of lone-pair electron localization in temperature-induced phase
 transitions in mimetite
;
_journal_issue 4
_journal_name_full 'Acta Crystallographica Section B'
_journal_page_first
;
;
_journal_paper_doi 10.1107/S2052520622006254
_journal_volume 78
_journal_year 2022
_chemical_formula_sum 'As2 Cl0.67 O8 Pb3.33'
_chemical_formula_weight 992.11
_chemical_name_mineral mimetite
_space_group_crystal_system monoclinic
_space_group_IT_number 14
_space_group_name_Hall '-P 2bc'
_space_group_name_H-M_alt 'P 1 1 21/b'
_atom_sites_solution_primary direct
_atom_sites_solution_secondary difmap
_audit_creation_method SHELXL-2014
_cell_angle_alpha 90
_cell_angle_beta 90
_cell_angle_gamma 119.993(2)
_cell_formula_units_Z 6
_cell_length_a 10.2552(3)
_cell_length_b 20.4913(6)
_cell_length_c 7.4576(2)
_cell_measurement_reflns_used 14405
_cell_measurement_temperature 288(2)
_cell_measurement_theta_max 29.330
_cell_measurement_theta_min 1.8160
_cell_volume 1357.29(7)
_computing_cell_refinement 'CrysAlisPro 1.171.41.104a'
_computing_data_collection 'CrysAlisPro 1.171.41.104a'
_computing_data_reduction 'CrysAlisPro 1.171.41.104a'
_computing_structure_refinement 'SHELXL-2014 (Sheldrick, 2014)'
_computing_structure_solution 'SHELXS-2013 (Scheldrick, 2008)'
_diffrn_ambient_temperature 288(2)
_diffrn_detector_area_resol_mean 10.0000
_diffrn_measured_fraction_theta_full 0.999
_diffrn_measured_fraction_theta_max 0.992
_diffrn_measurement_device_type 'XtaLAB Synergy, Dualflex, Hypix'
_diffrn_measurement_method 'o scan'
_diffrn_radiation_type AgK\a
_diffrn_radiation_wavelength 0.56087
_diffrn_reflns_av_R_equivalents 0.0479
_diffrn_reflns_av_unetI/netI 0.0379
_diffrn_reflns_Laue_measured_fraction_full 0.999
_diffrn_reflns_Laue_measured_fraction_max 0.992
_diffrn_reflns_limit_h_max 16
_diffrn_reflns_limit_h_min -15
_diffrn_reflns_limit_k_max 32
_diffrn_reflns_limit_k_min -32
_diffrn_reflns_limit_l_max 11
_diffrn_reflns_limit_l_min -11
_diffrn_reflns_number 27930
_diffrn_reflns_point_group_measured_fraction_full 0.999
_diffrn_reflns_point_group_measured_fraction_max 0.992
_diffrn_reflns_theta_full 19.665
_diffrn_reflns_theta_max 26.431
_diffrn_reflns_theta_min 1.809
_diffrn_source 'micro-focus sealed X-ray tube'
_exptl_absorpt_coefficient_mu 37.737
_exptl_absorpt_correction_T_max 1.000
_exptl_absorpt_correction_T_min 0.37737
_exptl_absorpt_correction_type multi-scan
_exptl_absorpt_process_details 'SCALE 3 ABSPACK'
_exptl_crystal_colour pale-orange
_exptl_crystal_density_diffrn 7.283
_exptl_crystal_description fragment
_exptl_crystal_F_000 2488
_exptl_crystal_size_max 0.100
_exptl_crystal_size_mid 0.06
_exptl_crystal_size_min 0.04
_refine_diff_density_max 4.206
_refine_diff_density_min -4.539
_refine_diff_density_rms 0.612
_refine_ls_extinction_method none
_refine_ls_goodness_of_fit_ref 1.056
_refine_ls_hydrogen_treatment undef
_refine_ls_matrix_type full
_refine_ls_number_parameters 190
_refine_ls_number_reflns 5638
_refine_ls_number_restraints 0
_refine_ls_restrained_S_all 1.056
_refine_ls_R_factor_all 0.0426
_refine_ls_R_factor_gt 0.0327
_refine_ls_shift/su_max 0.001
_refine_ls_shift/su_mean 0.000
_refine_ls_structure_factor_coef Fsqd
_refine_ls_weighting_details 'w=1/[\s^2^(Fo^2^)+(0.0292P)^2^+12.8986P] where P=(Fo^2^+2Fc^2^)/3'
_refine_ls_weighting_scheme calc
_refine_ls_wR_factor_gt 0.0745
_refine_ls_wR_factor_ref 0.0780
_reflns_Friedel_coverage 0.000
_reflns_number_gt 4670
_reflns_number_total 5638
_reflns_threshold_expression 'I > 2\s(I)'
_cod_data_source_file tq5003sup1.cif
_cod_data_source_block Mim288K
_cod_depositor_comments
;
The following automatic conversions were performed:

data item '_atom_sites_solution_secondary' value 'Difmap' was changed
to 'difmap' in accordance with the
/home/data/users/saulius/crontab/automatic-downloads/rss-feeds/IUCr/lib/dictionaries/cif_core.dic
dictionary named 'cif_core.dic' version 2.4.2 last updated on
2011-04-26.

Automatic conversion script
Id: cif_fix_values 7556 2019-12-06 15:28:31Z antanas 
;
_cod_database_code 2109023
_shelx_space_group_comment
;
The symmetry employed for this shelxl refinement is uniquely defined
by the following loop, which should always be used as a source of
symmetry information in preference to the above space-group names.
They are only intended as comments.
;
_shelxl_version_number 2014-1

loop_
_space_group_symop_operation_xyz
'x, y, z'
'-x, -y+1/2, z+1/2'
'-x, -y, -z'
'x, y-1/2, -z-1/2'

loop_
_atom_site_label
_atom_site_type_symbol
_atom_site_fract_x
_atom_site_fract_y
_atom_site_fract_z
_atom_site_U_iso_or_equiv
_atom_site_adp_type
_atom_site_occupancy
_atom_site_site_symmetry_order
_atom_site_calc_flag
_atom_site_refinement_flags_posn
_atom_site_refinement_flags_adp
_atom_site_refinement_flags_occupancy
_atom_site_disorder_assembly
_atom_site_disorder_group
Pb1A Pb 0.67046(3) 0.41450(2) 0.00749(3) 0.01478(6) Uani 1 1 d . . . . .
Pb1B Pb 0.33702(3) 0.58073(2) 0.50634(3) 0.01464(6) Uani 1 1 d . . . . .
Pb2A Pb 0.00428(3) 0.37550(2) 0.23855(4) 0.01599(6) Uani 1 1 d . . . . .
Pb2B Pb 0.25128(3) 0.37313(2) 0.74136(4) 0.01681(6) Uani 1 1 d . . . . .
Pb2C Pb 0.24624(3) 0.74829(2) 0.27066(3) 0.01463(6) Uani 1 1 d . . . . .
AsA As 0.38458(8) 0.45465(4) 0.25276(8) 0.00851(11) Uani 1 1 d . . . . .
AsB As 0.40972(8) 0.26269(4) 0.75316(8) 0.00866(11) Uani 1 1 d . . . . .
AsC As 0.02424(8) 0.55791(4) 0.24647(8) 0.00825(11) Uani 1 1 d . . . . .
O1A O 0.4931(7) 0.4151(4) 0.2490(7) 0.0170(10) Uani 1 1 d . . . . .
O1B O 0.3298(8) 0.6686(3) 0.7513(7) 0.0182(11) Uani 1 1 d . . . . .
O1C O 0.8350(6) 0.5028(3) 0.2501(6) 0.0150(10) Uani 1 1 d . . . . .
O2A O 0.4864(7) 0.5492(3) 0.2256(8) 0.0209(11) Uani 1 1 d . . . . .
O2B O 0.5989(7) 0.3064(4) 0.7530(11) 0.0352(19) Uani 1 1 d . . . . .
O2C O 0.1101(7) 0.5067(3) 0.2787(9) 0.0210(12) Uani 1 1 d . . . . .
O3A O 0.2508(8) 0.4202(4) 0.0930(8) 0.0277(14) Uani 1 1 d . . . . .
O3B O 0.6370(12) 0.7070(4) 0.0642(11) 0.058(3) Uani 1 1 d . . . . .
O3C O 0.0866(7) 0.6026(4) 0.0476(8) 0.0246(13) Uani 1 1 d . . . . .
O3D O 0.2933(8) 0.4407(4) 0.4499(8) 0.0278(14) Uani 1 1 d . . . . .
O3E O 0.6434(10) 0.7033(4) 0.4188(10) 0.041(2) Uani 1 1 d . . . . .
O3F O 0.0864(7) 0.6247(3) 0.4064(8) 0.0230(13) Uani 1 1 d . . . . .
Cl Cl 0.0061(2) 0.24971(10) 0.4912(2) 0.0189(3) Uani 1 1 d . . . . .

loop_
_atom_site_aniso_label
_atom_site_aniso_U_11
_atom_site_aniso_U_22
_atom_site_aniso_U_33
_atom_site_aniso_U_23
_atom_site_aniso_U_13
_atom_site_aniso_U_12
Pb1A 0.01836(13) 0.01946(12) 0.00899(10) -0.00040(8) -0.00049(8) 0.01131(10)
Pb1B 0.01777(13) 0.01896(12) 0.00901(10) 0.00002(8) -0.00010(8) 0.01056(10)
Pb2A 0.01417(12) 0.01185(11) 0.02275(12) 0.00238(8) 0.00186(9) 0.00710(9)
Pb2B 0.01090(11) 0.01298(11) 0.02536(13) 0.00205(8) 0.00134(9) 0.00507(9)
Pb2C 0.01209(11) 0.01435(11) 0.01866(11) 0.00194(8) -0.00153(8) 0.00752(9)
AsA 0.0077(3) 0.0091(2) 0.0095(2) 0.00028(19) 0.00026(19) 0.0047(2)
AsB 0.0088(3) 0.0082(2) 0.0096(2) -0.00004(19) 0.00063(19) 0.0047(2)
AsC 0.0074(3) 0.0079(2) 0.0091(2) -0.00007(19) 0.00033(19) 0.0036(2)
O1A 0.019(3) 0.026(3) 0.016(2) 0.0009(18) 0.0023(18) 0.019(2)
O1B 0.029(3) 0.009(2) 0.015(2) 0.0012(16) 0.0032(19) 0.008(2)
O1C 0.004(2) 0.019(2) 0.016(2) -0.0006(17) 0.0004(16) 0.0014(18)
O2A 0.013(3) 0.011(2) 0.036(3) 0.005(2) 0.000(2) 0.004(2)
O2B 0.010(3) 0.019(3) 0.081(6) -0.004(3) -0.004(3) 0.010(2)
O2C 0.019(3) 0.010(2) 0.038(3) 0.002(2) -0.006(2) 0.010(2)
O3A 0.022(3) 0.042(4) 0.023(3) -0.016(3) -0.011(2) 0.019(3)
O3B 0.096(8) 0.017(3) 0.046(4) 0.006(3) 0.057(5) 0.016(4)
O3C 0.018(3) 0.040(3) 0.017(2) 0.017(2) 0.004(2) 0.016(3)
O3D 0.041(4) 0.037(3) 0.021(3) 0.014(2) 0.020(3) 0.031(3)
O3E 0.062(5) 0.024(3) 0.040(4) -0.009(3) -0.040(4) 0.024(3)
O3F 0.023(3) 0.014(2) 0.021(3) -0.0096(19) 0.005(2) 0.001(2)
Cl 0.0197(8) 0.0179(7) 0.0180(7) 0.0001(6) 0.0011(6) 0.0086(7)

loop_
_atom_type_symbol
_atom_type_description
_atom_type_scat_dispersion_real
_atom_type_scat_dispersion_imag
_atom_type_scat_source
O O 0.0056 0.0036 'International Tables Vol C Tables 4.2.6.8 and 6.1.1.4'
Cl Cl 0.0998 0.0984 'International Tables Vol C Tables 4.2.6.8 and 6.1.1.4'
As As 0.2758 1.3314 'International Tables Vol C Tables 4.2.6.8 and 6.1.1.4'
Pb Pb -1.1676 6.9287 'International Tables Vol C Tables 4.2.6.8 and 6.1.1.4'

loop_
_geom_angle_atom_site_label_1
_geom_angle_atom_site_label_2
_geom_angle_atom_site_label_3
_geom_angle
_geom_angle_site_symmetry_1
_geom_angle_site_symmetry_3
_geom_angle_publ_flag
O1B Pb1A O1C 75.05(18) 3_666 . ?
O1B Pb1A O1A 74.70(19) 3_666 . ?
O1C Pb1A O1A 73.38(18) . . ?
O1B Pb1A O2A 149.0(2) 3_666 3_665 ?
O1C Pb1A O2A 122.64(19) . 3_665 ?
O1A Pb1A O2A 85.94(18) . 3_665 ?
O1B Pb1A O3C 72.96(19) 3_666 3_665 ?
O1C Pb1A O3C 82.7(2) . 3_665 ?
O1A Pb1A O3C 143.70(17) . 3_665 ?
O2A Pb1A O3C 130.30(18) 3_665 3_665 ?
O1B Pb1A O2B 92.3(2) 3_666 1_554 ?
O1C Pb1A O2B 153.6(2) . 1_554 ?
O1A Pb1A O2B 126.1(2) . 1_554 ?
O2A Pb1A O2B 79.7(2) 3_665 1_554 ?
O3C Pb1A O2B 71.4(2) 3_665 1_554 ?
O1B Pb1A O3B 85.3(2) 3_666 3_665 ?
O1C Pb1A O3B 142.38(18) . 3_665 ?
O1A Pb1A O3B 70.60(19) . 3_665 ?
O2A Pb1A O3B 65.3(2) 3_665 3_665 ?
O3C Pb1A O3B 122.0(2) 3_665 3_665 ?
O2B Pb1A O3B 56.2(2) 1_554 3_665 ?
O1B Pb1A O2C 130.13(19) 3_666 3_665 ?
O1C Pb1A O2C 94.19(17) . 3_665 ?
O1A Pb1A O2C 149.27(17) . 3_665 ?
O2A Pb1A O2C 77.27(17) 3_665 3_665 ?
O3C Pb1A O2C 57.30(16) 3_665 3_665 ?
O2B Pb1A O2C 76.20(19) 1_554 3_665 ?
O3B Pb1A O2C 122.62(18) 3_665 3_665 ?
O1B Pb1A O3A 145.34(16) 3_666 3_665 ?
O1C Pb1A O3A 71.29(17) . 3_665 ?
O1A Pb1A O3A 87.87(18) . 3_665 ?
O2A Pb1A O3A 54.68(16) 3_665 3_665 ?
O3C Pb1A O3A 110.11(18) 3_665 3_665 ?
O2B Pb1A O3A 121.86(19) 1_554 3_665 ?
O3B Pb1A O3A 117.3(2) 3_665 3_665 ?
O2C Pb1A O3A 61.41(16) 3_665 3_665 ?
O1B Pb1A Pb1B 45.55(12) 3_666 3_666 ?
O1C Pb1A Pb1B 43.82(11) . 3_666 ?
O1A Pb1A Pb1B 43.41(12) . 3_666 ?
O2A Pb1A Pb1B 127.54(14) 3_665 3_666 ?
O3C Pb1A Pb1B 100.82(12) 3_665 3_666 ?
O2B Pb1A Pb1B 135.82(16) 1_554 3_666 ?
O3B Pb1A Pb1B 100.20(14) 3_665 3_666 ?
O2C Pb1A Pb1B 137.17(12) 3_665 3_666 ?
O3A Pb1A Pb1B 101.89(11) 3_665 3_666 ?
O1A Pb1B O1C 74.64(18) 3_666 3_666 ?
O1A Pb1B O1B 73.91(19) 3_666 . ?
O1C Pb1B O1B 73.12(18) 3_666 . ?
O1A Pb1B O2C 152.06(18) 3_666 . ?
O1C Pb1B O2C 87.52(18) 3_666 . ?
O1B Pb1B O2C 121.7(2) . . ?
O1A Pb1B O3D 83.8(2) 3_666 . ?
O1C Pb1B O3D 72.71(18) 3_666 . ?
O1B Pb1B O3D 143.03(16) . . ?
O2C Pb1B O3D 70.2(2) . . ?
O1A Pb1B O2B 126.8(2) 3_666 3_666 ?
O1C Pb1B O2B 148.0(2) 3_666 3_666 ?
O1B Pb1B O2B 89.40(19) . 3_666 ?
O2C Pb1B O2B 79.02(18) . 3_666 ?
O3D Pb1B O2B 127.46(19) . 3_666 ?
O1A Pb1B O2A 95.70(18) 3_666 . ?
O1C Pb1B O2A 130.49(17) 3_666 . ?
O1B Pb1B O2A 151.62(18) . . ?
O2C Pb1B O2A 79.52(19) . . ?
O3D Pb1B O2A 57.90(16) . . ?
O2B Pb1B O2A 75.66(18) 3_666 . ?
O1A Pb1B O3E 72.84(18) 3_666 . ?
O1C Pb1B O3E 145.59(17) 3_666 . ?
O1B Pb1B O3E 87.3(2) . . ?
O2C Pb1B O3E 126.85(18) . . ?
O3D Pb1B O3E 114.2(2) . . ?
O2B Pb1B O3E 55.91(18) 3_666 . ?
O2A Pb1B O3E 64.34(19) . . ?
O1A Pb1B O3F 143.55(16) 3_666 . ?
O1C Pb1B O3F 88.33(17) 3_666 . ?
O1B Pb1B O3F 70.34(17) . . ?
O2C Pb1B O3F 54.29(15) . . ?
O3D Pb1B O3F 122.03(19) . . ?
O2B Pb1B O3F 60.19(17) 3_666 . ?
O2A Pb1B O3F 119.33(16) . . ?
O3E Pb1B O3F 111.77(17) . . ?
O1A Pb1B Pb1A 44.94(12) 3_666 3_666 ?
O1C Pb1B Pb1A 43.90(12) 3_666 3_666 ?
O1B Pb1B Pb1A 43.00(12) . 3_666 ?
O2C Pb1B Pb1A 128.98(14) . 3_666 ?
O3D Pb1B Pb1A 100.92(12) . 3_666 ?
O2B Pb1B Pb1A 131.32(15) 3_666 3_666 ?
O2A Pb1B Pb1A 139.49(12) . 3_666 ?
O3E Pb1B Pb1A 103.06(13) . 3_666 ?
O3F Pb1B Pb1A 101.17(10) . 3_666 ?
O2C Pb2A O3C 84.4(2) . 3_565 ?
O2C Pb2A O3A 80.3(2) . . ?
O3C Pb2A O3A 87.8(2) 3_565 . ?
O2C Pb2A O3F 81.1(2) . 3_566 ?
O3C Pb2A O3F 131.6(2) 3_565 3_566 ?
O3A Pb2A O3F 133.84(19) . 3_566 ?
O2C Pb2A O3D 68.81(19) . . ?
O3C Pb2A O3D 138.68(18) 3_565 . ?
O3A Pb2A O3D 57.85(18) . . ?
O3F Pb2A O3D 76.05(17) 3_566 . ?
O2C Pb2A O1B 98.14(18) . 3_566 ?
O3C Pb2A O1B 66.84(17) 3_565 3_566 ?
O3A Pb2A O1B 154.62(17) . 3_566 ?
O3F Pb2A O1B 69.93(17) 3_566 3_566 ?
O3D Pb2A O1B 145.16(14) . 3_566 ?
O2C Pb2A Cl 131.13(15) . . ?
O3C Pb2A Cl 144.45(16) 3_565 . ?
O3A Pb2A Cl 98.06(17) . . ?
O3F Pb2A Cl 65.07(14) 3_566 . ?
O3D Pb2A Cl 69.47(12) . . ?
O1B Pb2A Cl 101.72(10) 3_566 . ?
O2A Pb2B O3D 83.9(2) 3_666 . ?
O2A Pb2B O3E 77.1(2) 3_666 3_666 ?
O3D Pb2B O3E 85.7(2) . 3_666 ?
O2A Pb2B O3A 82.4(2) 3_666 1_556 ?
O3D Pb2B O3A 130.9(2) . 1_556 ?
O3E Pb2B O3A 135.46(19) 3_666 1_556 ?
O2A Pb2B O3B 71.4(2) 3_666 3_666 ?
O3D Pb2B O3B 139.6(2) . 3_666 ?
O3E Pb2B O3B 58.2(2) 3_666 3_666 ?
O3A Pb2B O3B 77.9(2) 1_556 3_666 ?
O2A Pb2B O1C 98.17(18) 3_666 3_666 ?
O3D Pb2B O1C 66.52(17) . 3_666 ?
O3E Pb2B O1C 152.25(18) 3_666 3_666 ?
O3A Pb2B O1C 69.23(17) 1_556 3_666 ?
O3B Pb2B O1C 146.66(17) 3_666 3_666 ?
O2A Pb2B Cl 142.31(16) 3_666 . ?
O3D Pb2B Cl 77.07(18) . . ?
O3E Pb2B Cl 69.37(16) 3_666 . ?
O3A Pb2B Cl 134.19(15) 1_556 . ?
O3B Pb2B Cl 103.35(18) 3_666 . ?
O1C Pb2B Cl 103.44(10) 3_666 . ?
O2B Pb2C O3B 85.7(3) 3_666 2_665 ?
O2B Pb2C O3F 78.6(2) 3_666 . ?
O3B Pb2C O3F 88.1(2) 2_665 . ?
O2B Pb2C O1A 98.5(2) 3_666 4_566 ?
O3B Pb2C O1A 69.5(2) 2_665 4_566 ?
O3F Pb2C O1A 157.54(17) . 4_566 ?
O2B Pb2C O3C 70.0(2) 3_666 . ?
O3B Pb2C O3C 140.46(19) 2_665 . ?
O3F Pb2C O3C 57.52(17) . . ?
O1A Pb2C O3C 142.68(14) 4_566 . ?
O2B Pb2C Cl 132.14(19) 3_666 4_566 ?
O3B Pb2C Cl 142.2(3) 2_665 4_566 ?
O3F Pb2C Cl 98.25(17) . 4_566 ?
O1A Pb2C Cl 99.94(10) 4_566 4_566 ?
O3C Pb2C Cl 68.60(11) . 4_566 ?
O2B Pb2C O3E 117.09(18) 3_666 4_566 ?
O3B Pb2C O3E 81.77(17) 2_665 4_566 ?
O3F Pb2C O3E 160.36(14) . 4_566 ?
O1A Pb2C O3E 20.82(13) 4_566 4_566 ?
O3C Pb2C O3E 136.81(11) . 4_566 ?
Cl Pb2C O3E 80.18(8) 4_566 4_566 ?
O1A AsA O3A 112.7(3) . . ?
O1A AsA O3D 112.3(3) . . ?
O3A AsA O3D 106.2(4) . . ?
O1A AsA O2A 111.9(3) . . ?
O3A AsA O2A 107.7(3) . . ?
O3D AsA O2A 105.7(3) . . ?
O3B AsB O3E 104.9(5) 3_666 3_666 ?
O3B AsB O1B 112.3(3) 3_666 4_557 ?
O3E AsB O1B 112.9(3) 3_666 4_557 ?
O3B AsB O2B 105.8(5) 3_666 . ?
O3E AsB O2B 107.8(4) 3_666 . ?
O1B AsB O2B 112.5(3) 4_557 . ?
O3F AsC O1C 112.0(3) . 1_455 ?
O3F AsC O2C 107.5(3) . . ?
O1C AsC O2C 111.3(3) 1_455 . ?
O3F AsC O3C 107.1(3) . . ?
O1C AsC O3C 111.9(3) 1_455 . ?
O2C AsC O3C 106.7(3) . . ?
AsA O1A Pb1B 126.4(3) . 3_666 ?
AsA O1A Pb1A 131.3(3) . . ?
Pb1B O1A Pb1A 91.64(19) 3_666 . ?
AsB O1B Pb1A 129.6(3) 4_567 3_666 ?
AsB O1B Pb1B 128.1(3) 4_567 . ?
Pb1A O1B Pb1B 91.45(18) 3_666 . ?
AsC O1C Pb1B 130.3(3) 1_655 3_666 ?
AsC O1C Pb1A 127.0(3) 1_655 . ?
Pb1B O1C Pb1A 92.28(17) 3_666 . ?
AsA O2A Pb2B 127.2(3) . 3_666 ?
AsA O2A Pb1A 106.2(3) . 3_665 ?
Pb2B O2A Pb1A 121.0(2) 3_666 3_665 ?
AsA O2A Pb1B 94.5(2) . . ?
Pb2B O2A Pb1B 109.3(2) 3_666 . ?
Pb1A O2A Pb1B 87.06(18) 3_665 . ?
AsB O2B Pb2C 128.1(4) . 3_666 ?
AsB O2B Pb1A 101.7(3) . 1_556 ?
Pb2C O2B Pb1A 117.7(3) 3_666 1_556 ?
AsC O2C Pb2A 127.1(3) . . ?
AsC O2C Pb1B 108.4(3) . . ?
Pb2A O2C Pb1B 120.2(2) . . ?
AsA O3A Pb2A 108.3(3) . . ?
AsB O3B Pb2C 140.6(4) 3_666 2_664 ?
AsC O3C Pb2A 141.7(3) . 3_565 ?
AsC O3C Pb1A 100.7(3) . 3_665 ?
Pb2A O3C Pb1A 110.4(2) 3_565 3_665 ?
AsC O3C Pb2C 85.7(3) . . ?
Pb2A O3C Pb2C 111.0(2) 3_565 . ?
Pb1A O3C Pb2C 97.44(19) 3_665 . ?
AsA O3D Pb2B 141.2(3) . . ?
AsA O3D Pb1B 99.9(3) . . ?
Pb2B O3D Pb1B 110.1(2) . . ?
AsA O3D Pb2A 87.6(3) . . ?
Pb2B O3D Pb2A 110.5(2) . . ?
Pb1B O3D Pb2A 99.0(2) . . ?
AsB O3E Pb2B 102.6(4) 3_666 3_666 ?
AsB O3E Pb1B 95.4(3) 3_666 . ?
Pb2B O3E Pb1B 100.1(2) 3_666 . ?
AsC O3F Pb2C 109.5(3) . . ?
AsC O3F Pb1B 88.1(3) . . ?
Pb2C O3F Pb1B 99.8(2) . . ?
Pb2B Cl Pb2A 91.48(4) . . ?

loop_
_geom_bond_atom_site_label_1
_geom_bond_atom_site_label_2
_geom_bond_distance
_geom_bond_site_symmetry_2
_geom_bond_publ_flag
Pb1A O1B 2.476(5) 3_666 ?
Pb1A O1C 2.518(5) . ?
Pb1A O1A 2.565(5) . ?
Pb1A O2A 2.713(6) 3_665 ?
Pb1A O3C 2.715(6) 3_665 ?
Pb1A O2B 2.725(7) 1_554 ?
Pb1A O3B 2.929(10) 3_665 ?
Pb1A O2C 2.931(6) 3_665 ?
Pb1A O3A 3.156(7) 3_665 ?
Pb1A Pb1B 3.6288(3) 3_666 ?
Pb1B O1A 2.495(6) 3_666 ?
Pb1B O1C 2.515(5) 3_666 ?
Pb1B O1B 2.591(5) . ?
Pb1B O2C 2.659(6) . ?
Pb1B O3D 2.706(6) . ?
Pb1B O2B 2.829(8) 3_666 ?
Pb1B O2A 2.853(6) . ?
Pb1B O3E 2.952(9) . ?
Pb1B O3F 3.208(7) . ?
Pb1B Pb1A 3.6289(3) 3_666 ?
Pb2A O2C 2.362(5) . ?
Pb2A O3C 2.458(5) 3_565 ?
Pb2A O3A 2.468(7) . ?
Pb2A O3F 2.805(6) 3_566 ?
Pb2A O3D 3.016(8) . ?
Pb2A O1B 3.077(7) 3_566 ?
Pb2A Cl 3.2004(17) . ?
Pb2B O2A 2.356(6) 3_666 ?
Pb2B O3D 2.497(6) . ?
Pb2B O3E 2.596(9) 3_666 ?
Pb2B O3A 2.795(6) 1_556 ?
Pb2B O3B 2.828(11) 3_666 ?
Pb2B O1C 3.082(6) 3_666 ?
Pb2B Cl 3.1370(18) . ?
Pb2C O2B 2.364(7) 3_666 ?
Pb2C O3B 2.443(7) 2_665 ?
Pb2C O3F 2.445(6) . ?
Pb2C O1A 3.077(6) 4_566 ?
Pb2C O3C 3.078(7) . ?
Pb2C Cl 3.1548(19) 4_566 ?
Pb2C O3E 8.219(6) 4_566 ?
AsA O1A 1.672(6) . ?
AsA O3A 1.683(6) . ?
AsA O3D 1.689(6) . ?
AsA O2A 1.691(5) . ?
AsB O3B 1.663(7) 3_666 ?
AsB O3E 1.675(6) 3_666 ?
AsB O1B 1.677(5) 4_557 ?
AsB O2B 1.682(7) . ?
AsC O3F 1.682(5) . ?
AsC O1C 1.688(5) 1_455 ?
AsC O2C 1.691(6) . ?
AsC O3C 1.692(5) . ?
O1A Pb1B 2.495(5) 3_666 ?
O1B AsB 1.677(5) 4_567 ?
O1B Pb1A 2.476(5) 3_666 ?
O1C AsC 1.688(5) 1_655 ?
O1C Pb1B 2.515(5) 3_666 ?
O2A Pb2B 2.356(6) 3_666 ?
O2A Pb1A 2.713(6) 3_665 ?
O2B Pb2C 2.364(7) 3_666 ?
O2B Pb1A 2.725(7) 1_556 ?
O3B AsB 1.663(7) 3_666 ?
O3B Pb2C 2.443(7) 2_664 ?
O3C Pb2A 2.458(5) 3_565 ?
O3C Pb1A 2.715(6) 3_665 ?
O3E AsB 1.675(6) 3_666 ?
O3E Pb2B 2.596(9) 3_666 ?

_cod_database_fobs_code 2109023
